data_7231034
loop_
_publ_author_name
'Abherv\'e, Alexandre'
'Benmansour, Samia'
'G\'omez-Garc\'ia, Carlos Jos\'e'
'Avarvari, Narcis'

_publ_section_title
;
 Iron(ii) and cobalt(ii) complexes based on anionic
 phenanthroline-imidazolate ligands: reversible
 single-crystal-to-single-crystal transformations
;
_journal_issue 29
_journal_name_full CrystEngComm
_journal_page_first 4141
_journal_paper_doi 10.1039/C8CE00561C
_journal_volume 20
_journal_year 2018
_chemical_formula_moiety 'C57 H33 N12 Co, H9 O4, C8 H20 O2, H4 O2'
_chemical_formula_sum 'C65 H66 Co N12 O8'
_chemical_formula_weight 1202.23
_space_group_IT_number 155
_space_group_name_Hall 'R 3 2"'
_space_group_name_H-M_alt 'R 3 2 :H'
_symmetry_cell_setting trigonal
_symmetry_space_group_name_Hall 'R 3 2"'
_symmetry_space_group_name_H-M 'R 3 2 :H'
_atom_sites_solution_hydrogens geom
_atom_sites_solution_primary direct
_atom_sites_solution_secondary difmap
_audit_creation_method SHELXL-97
_audit_update_record
;
2018-04-10 deposited with the CCDC.
2018-06-27 downloaded from the CCDC.
;
_cell_angle_alpha 90.00
_cell_angle_beta 90.00
_cell_angle_gamma 120.00
_cell_formula_units_Z 3
_cell_length_a 17.0790(13)
_cell_length_b 17.0790(13)
_cell_length_c 17.9429(16)
_cell_measurement_reflns_used 2126
_cell_measurement_temperature 150.01(10)
_cell_measurement_theta_max 70.0240
_cell_measurement_theta_min 3.8130
_cell_volume 4532.6(6)
_computing_cell_refinement 'CrysAlisPro 1.171.38.41r (Rigaku OD, 2015)'
_computing_data_collection 'CrysAlisPro 1.171.38.41r (Rigaku OD, 2015)'
_computing_data_reduction 'CrysAlisPro 1.171.38.41r (Rigaku OD, 2015)'
_computing_molecular_graphics 'DIAMOND 3.2k (Crystal Impact GbR, 2014)'
_computing_publication_material 'WinGX publication routines (Farrugia, 2012)'
_computing_structure_refinement 'SHELXL-97 (Sheldrick, 1997)'
_computing_structure_solution 'SHELXS-97 (Sheldrick, 1990)'
_diffrn_ambient_temperature 150.01(10)
_diffrn_detector_area_resol_mean 5.1990
_diffrn_measured_fraction_theta_full 0.994
_diffrn_measured_fraction_theta_max 0.994
_diffrn_measurement_device_type 'SuperNova, Single source at offset, AtlasS2'
_diffrn_measurement_method '\w scans'
_diffrn_radiation_monochromator mirror
_diffrn_radiation_source 'micro-focus sealed X-ray tube'
_diffrn_radiation_type CuK\a
_diffrn_radiation_wavelength 1.54184
_diffrn_reflns_av_R_equivalents 0.0436
_diffrn_reflns_av_sigmaI/netI 0.0336
_diffrn_reflns_limit_h_max 20
_diffrn_reflns_limit_h_min -18
_diffrn_reflns_limit_k_max 15
_diffrn_reflns_limit_k_min -21
_diffrn_reflns_limit_l_max 22
_diffrn_reflns_limit_l_min -21
_diffrn_reflns_number 8032
_diffrn_reflns_theta_full 73.61
_diffrn_reflns_theta_max 73.61
_diffrn_reflns_theta_min 3.87
_exptl_absorpt_coefficient_mu 2.766
_exptl_absorpt_correction_T_max 1.00000
_exptl_absorpt_correction_T_min 0.85736
_exptl_absorpt_correction_type multi-scan
_exptl_absorpt_process_details
;
CrysAlisPro 1.171.38.46 (Rigaku Oxford Diffraction, 2015)
Empirical absorption correction using spherical harmonics,
 implemented in SCALE3 ABSPACK scaling algorithm.
;
_exptl_crystal_colour orange
_exptl_crystal_density_diffrn 1.321
_exptl_crystal_density_method 'not measured'
_exptl_crystal_description prismatic
_exptl_crystal_F_000 1893
_exptl_crystal_size_max 0.08
_exptl_crystal_size_mid 0.07
_exptl_crystal_size_min 0.05
_platon_squeeze_details
;
The unit cell contains disordered diethylether and water molecules which were not modelled but the corresponding scattering contribution were taken into account using SQUEEZE/PLATON procedure. The unit cell contains a void of 1394 A3 containing about 332 electrons which corresponds to approximately 2 molecules of diethylether and 2 water molecules per formula unit. The solvent composition was included in the calculation of the empirical formula, formula weight, density, linear absorption coefficient and F(000).
;
_refine_diff_density_max 0.220
_refine_diff_density_min -0.320
_refine_diff_density_rms 0.035
_refine_ls_abs_structure_details 'Flack H D (1983), Acta Cryst. A39, 876-881'
_refine_ls_abs_structure_Flack 0.00
_refine_ls_extinction_method none
_refine_ls_goodness_of_fit_ref 1.044
_refine_ls_hydrogen_treatment mixed
_refine_ls_matrix_type full
_refine_ls_number_parameters 117
_refine_ls_number_reflns 2024
_refine_ls_number_restraints 1
_refine_ls_restrained_S_all 1.044
_refine_ls_R_factor_all 0.0612
_refine_ls_R_factor_gt 0.0506
_refine_ls_shift/su_max 0.000
_refine_ls_shift/su_mean 0.000
_refine_ls_structure_factor_coef Fsqd
_refine_ls_weighting_details 'calc w=1/[\s^2^(Fo^2^)+(0.0805P)^2^+0.2057P] where P=(Fo^2^+2Fc^2^)/3'
_refine_ls_weighting_scheme calc
_refine_ls_wR_factor_gt 0.1330
_refine_ls_wR_factor_ref 0.1468
_reflns_number_gt 1613
_reflns_number_total 2024
_reflns_threshold_expression >2sigma(I)
_cod_data_source_file c8ce00561c2.cif
_cod_data_source_block 2
_cod_depositor_comments 'Adding full bibliography for 7231033--7231038.cif.'
_cod_original_sg_symbol_H-M R32
_cod_database_code 7231034
_oxdiff_exptl_absorpt_empirical_full_min 0.543
_oxdiff_exptl_absorpt_empirical_full_max 2.606
_oxdiff_exptl_absorpt_empirical_details
;
Empirical correction (ABSPACK) includes:
- Absorption correction using spherical harmonics
- Frame scaling
;

loop_
_symmetry_equiv_pos_as_xyz
'x, y, z'
'-y, x-y, z'
'-x+y, -x, z'
'x-y, -y, -z'
'-x, -x+y, -z'
'y, x, -z'
'x+2/3, y+1/3, z+1/3'
'-y+2/3, x-y+1/3, z+1/3'
'-x+y+2/3, -x+1/3, z+1/3'
'x-y+2/3, -y+1/3, -z+1/3'
'-x+2/3, -x+y+1/3, -z+1/3'
'y+2/3, x+1/3, -z+1/3'
'x+1/3, y+2/3, z+2/3'
'-y+1/3, x-y+2/3, z+2/3'
'-x+y+1/3, -x+2/3, z+2/3'
'x-y+1/3, -y+2/3, -z+2/3'
'-x+1/3, -x+y+2/3, -z+2/3'
'y+1/3, x+2/3, -z+2/3'

loop_
_atom_site_label
_atom_site_type_symbol
_atom_site_fract_x
_atom_site_fract_y
_atom_site_fract_z
_atom_site_U_iso_or_equiv
_atom_site_adp_type
_atom_site_occupancy
_atom_site_symmetry_multiplicity
_atom_site_calc_flag
_atom_site_refinement_flags
C1 C 0.9661(3) 0.8592(3) 0.88085(19) 0.0791(9) Uani 1 1 d .
H1 H 1.0232 0.8994 0.8623 0.095 Uiso 1 1 calc R
C2 C 0.9148(3) 0.7763(3) 0.8462(2) 0.0842(10) Uani 1 1 d .
H2 H 0.9374 0.7621 0.8044 0.101 Uiso 1 1 calc R
C3 C 0.8317(3) 0.7156(3) 0.8730(2) 0.0867(10) Uani 1 1 d .
H3 H 0.7975 0.6598 0.8498 0.104 Uiso 1 1 calc R
C4 C 0.7982(3) 0.7378(3) 0.9353(2) 0.0826(9) Uani 1 1 d .
C5 C 0.8528(2) 0.8236(3) 0.96801(19) 0.0741(8) Uani 1 1 d .
C6 C 0.7113(3) 0.6816(3) 0.9694(2) 0.0898(11) Uani 1 1 d .
C7 C 0.5777(4) 0.5777(4) 1.0000 0.0990(17) Uani 1 2 d S
C8 C 0.4921(4) 0.4921(4) 1.0000 0.0971(15) Uani 1 2 d S
C9 C 0.4822(4) 0.4183(3) 0.9633(3) 0.1148(16) Uani 1 1 d .
H9 H 0.5313 0.4215 0.9381 0.138 Uiso 1 1 calc R
C10 C 0.3997(5) 0.3377(4) 0.9626(4) 0.140(2) Uani 1 1 d .
H10 H 0.3939 0.2887 0.9354 0.168 Uiso 1 1 calc R
C11 C 0.3299(5) 0.3299(5) 1.0000 0.145(4) Uani 1 2 d S
H11 H 0.2755 0.2755 1.0000 0.174 Uiso 1 2 calc SR
N1 N 0.9352(2) 0.88297(18) 0.94088(14) 0.0731(7) Uani 1 1 d .
N2 N 0.6451(3) 0.5959(2) 0.9509(2) 0.0930(10) Uani 1 1 d .
O1 O 0.6667 0.3333 0.8333 0.0974(16) Uani 1 6 d SD
O2 O 0.6667 0.4967(2) 0.8333 0.1000(12) Uani 1 2 d S
Co1 Co 1.0000 1.0000 1.0000 0.0650(3) Uani 1 6 d S
H1H H 0.6667 0.3923(12) 0.8333 0.27(7) Uiso 1 2 d SD

loop_
_atom_site_aniso_label
_atom_site_aniso_U_11
_atom_site_aniso_U_22
_atom_site_aniso_U_33
_atom_site_aniso_U_23
_atom_site_aniso_U_13
_atom_site_aniso_U_12
C1 0.086(2) 0.074(2) 0.0754(19) -0.0015(16) 0.0026(16) 0.0384(19)
C2 0.086(2) 0.085(2) 0.0828(19) -0.0039(18) 0.0047(17) 0.043(2)
C3 0.088(3) 0.085(2) 0.085(2) -0.0119(18) -0.0040(18) 0.041(2)
C4 0.074(2) 0.075(2) 0.091(2) 0.0009(18) 0.0040(16) 0.0312(19)
C5 0.0704(19) 0.070(2) 0.0792(18) 0.0023(16) 0.0013(16) 0.0330(17)
C6 0.079(2) 0.069(2) 0.099(2) -0.0015(19) 0.011(2) 0.020(2)
C7 0.090(3) 0.090(3) 0.104(4) 0.0021(18) -0.0021(18) 0.035(3)
C8 0.081(2) 0.081(2) 0.106(3) 0.0108(15) -0.0108(15) 0.024(3)
C9 0.117(4) 0.074(3) 0.124(4) 0.015(2) -0.008(3) 0.025(3)
C10 0.136(5) 0.075(3) 0.152(5) 0.010(3) -0.007(4) 0.010(4)
C11 0.109(4) 0.109(4) 0.126(6) 0.004(4) -0.004(4) -0.014(5)
N1 0.0700(19) 0.0743(15) 0.0766(13) 0.0037(11) 0.0017(15) 0.0373(16)
N2 0.089(2) 0.0678(19) 0.100(2) -0.0012(16) 0.0050(18) 0.0229(17)
O1 0.090(2) 0.090(2) 0.111(4) 0.000 0.000 0.0452(12)
O2 0.114(3) 0.0810(16) 0.116(3) 0.0016(12) 0.003(2) 0.0569(16)
Co1 0.0679(5) 0.0679(5) 0.0591(5) 0.000 0.000 0.0340(2)

loop_
_atom_type_symbol
_atom_type_description
_atom_type_scat_dispersion_real
_atom_type_scat_dispersion_imag
_atom_type_scat_source
C C 0.0181 0.0091 'International Tables Vol C Tables 4.2.6.8 and 6.1.1.4'
H H 0.0000 0.0000 'International Tables Vol C Tables 4.2.6.8 and 6.1.1.4'
N N 0.0311 0.0180 'International Tables Vol C Tables 4.2.6.8 and 6.1.1.4'
O O 0.0492 0.0322 'International Tables Vol C Tables 4.2.6.8 and 6.1.1.4'
Co Co -2.3653 3.6143 'International Tables Vol C Tables 4.2.6.8 and 6.1.1.4'

loop_
_geom_angle_atom_site_label_1
_geom_angle_atom_site_label_2
_geom_angle_atom_site_label_3
_geom_angle
_geom_angle_site_symmetry_1
_geom_angle_site_symmetry_3
N1 C1 C2 121.6(3) . .
C3 C2 C1 120.5(3) . .
C2 C3 C4 119.4(4) . .
C3 C4 C5 117.9(3) . .
C3 C4 C6 125.9(4) . .
C5 C4 C6 116.2(4) . .
N1 C5 C4 122.0(3) . .
N1 C5 C5 116.1(2) . 6_557
C4 C5 C5 121.9(2) . 6_557
N2 C6 C6 108.7(3) . 6_557
N2 C6 C4 129.4(4) . .
C6 C6 C4 121.9(2) 6_557 .
N2 C7 N2 114.8(6) . 6_557
N2 C7 C8 122.6(3) . .
N2 C7 C8 122.6(3) 6_557 .
C9 C8 C9 116.3(7) . 6_557
C9 C8 C7 121.8(4) . .
C9 C8 C7 121.8(4) 6_557 .
C8 C9 C10 121.2(7) . .
C11 C10 C9 120.8(7) . .
C10 C11 C10 119.5(8) . 6_557
C1 N1 C5 118.7(3) . .
C1 N1 Co1 127.6(3) . .
C5 N1 Co1 113.7(2) . .
C7 N2 C6 103.9(4) . .
N1 Co1 N1 89.39(18) 3_675 6_557
N1 Co1 N1 173.9(2) 3_675 5_767
N1 Co1 N1 95.26(9) 6_557 5_767
N1 Co1 N1 95.26(9) 3_675 2_765
N1 Co1 N1 173.9(2) 6_557 2_765
N1 Co1 N1 80.39(18) 5_767 2_765
N1 Co1 N1 95.26(9) 3_675 .
N1 Co1 N1 80.39(18) 6_557 .
N1 Co1 N1 89.39(18) 5_767 .
N1 Co1 N1 95.26(9) 2_765 .
N1 Co1 N1 80.39(18) 3_675 4_677
N1 Co1 N1 95.26(9) 6_557 4_677
N1 Co1 N1 95.26(9) 5_767 4_677
N1 Co1 N1 89.39(18) 2_765 4_677
N1 Co1 N1 173.9(2) . 4_677

loop_
_geom_bond_atom_site_label_1
_geom_bond_atom_site_label_2
_geom_bond_distance
_geom_bond_site_symmetry_2
C1 N1 1.348(5) .
C1 C2 1.384(6) .
C2 C3 1.360(5) .
C3 C4 1.393(6) .
C4 C5 1.412(5) .
C4 C6 1.440(5) .
C5 N1 1.348(5) .
C5 C5 1.436(7) 6_557
C6 N2 1.370(6) .
C6 C6 1.407(8) 6_557
C7 N2 1.357(5) .
C7 N2 1.357(5) 6_557
C7 C8 1.461(10) .
C8 C9 1.356(6) .
C8 C9 1.356(6) 6_557
C9 C10 1.392(7) .
C10 C11 1.316(8) .
C11 C10 1.316(8) 6_557
N1 Co1 2.033(3) .
Co1 N1 2.033(3) 3_675
Co1 N1 2.033(3) 6_557
Co1 N1 2.033(3) 5_767
Co1 N1 2.033(3) 2_765
Co1 N1 2.033(3) 4_677

loop_
_platon_squeeze_void_nr
_platon_squeeze_void_average_x
_platon_squeeze_void_average_y
_platon_squeeze_void_average_z
_platon_squeeze_void_volume
_platon_squeeze_void_count_electrons
_platon_squeeze_void_content
1 -0.010 -0.011 0.167 463 111 ' '
2 -0.006 -0.004 0.833 463 111 ' '
3 -0.018 0.475 0.500 464 111 ' '
